data_7105125
loop_
_publ_author_name
'Nicolaou, K C'
'Dong, Lin'
'Deng, Lujiang'
'Talbot, Adam C'
'Chen, David Y-K'

_publ_section_title
;
 Synthesis of functionalized maoecrystal V core structures.
;
_journal_issue 1
_journal_name_full 'Chemical communications (Cambridge, England)'
_journal_page_first 70
_journal_page_last 72
_journal_paper_doi 10.1039/b917045f
_journal_volume 46
_journal_year 2009
_chemical_formula_moiety 'C17 H18 O5'
_chemical_formula_sum 'C17 H18 O5'
_chemical_formula_weight 302.31
_chemical_name_systematic
;
?
;
_space_group_IT_number 61
_symmetry_cell_setting orthorhombic
_symmetry_space_group_name_Hall '-P 2ac 2ab'
_symmetry_space_group_name_H-M 'P b c a'
_atom_sites_solution_hydrogens geom
_atom_sites_solution_primary direct
_atom_sites_solution_secondary difmap
_audit_creation_method SHELXL-97
_cell_angle_alpha 90.00
_cell_angle_beta 90.00
_cell_angle_gamma 90.00
_cell_formula_units_Z 8
_cell_length_a 7.9585(16)
_cell_length_b 17.241(3)
_cell_length_c 20.159(4)
_cell_measurement_reflns_used 5939
_cell_measurement_temperature 110(2)
_cell_measurement_theta_max 31.1037
_cell_measurement_theta_min 2.0204
_cell_volume 2766.0(10)
_computing_cell_refinement 'CrystalClear (Rigaku Inc., 2007)'
_computing_data_collection 'CrystalClear (Rigaku Inc., 2007)'
_computing_data_reduction 'CrystalClear (Rigaku Inc., 2007)'
_computing_molecular_graphics ORTEP-3
_computing_structure_refinement 'SHELXL-97 (Sheldrick, 1997)'
_computing_structure_solution 'SHELXS-97 (Sheldrick, 1990)'
_diffrn_ambient_temperature 110(2)
_diffrn_measured_fraction_theta_full 0.995
_diffrn_measured_fraction_theta_max 0.995
_diffrn_measurement_device_type 'CCD area deterctor'
_diffrn_measurement_method '\w scans'
_diffrn_radiation_monochromator graphite
_diffrn_radiation_source 'fine-focus sealed tube'
_diffrn_radiation_type MoK\a
_diffrn_radiation_wavelength 0.71073
_diffrn_reflns_av_R_equivalents 0.0301
_diffrn_reflns_av_sigmaI/netI 0.0291
_diffrn_reflns_limit_h_max 10
_diffrn_reflns_limit_h_min -8
_diffrn_reflns_limit_k_max 19
_diffrn_reflns_limit_k_min -22
_diffrn_reflns_limit_l_max 16
_diffrn_reflns_limit_l_min -26
_diffrn_reflns_number 11370
_diffrn_reflns_theta_full 28.28
_diffrn_reflns_theta_max 28.28
_diffrn_reflns_theta_min 2.36
_exptl_absorpt_coefficient_mu 0.107
_exptl_absorpt_correction_T_max 0.9860
_exptl_absorpt_correction_T_min 0.9656
_exptl_absorpt_correction_type multi-scan
_exptl_absorpt_process_details 'Blessing, R.H. (1995) Acta Cryst A51, 33-38'
_exptl_crystal_colour colorless
_exptl_crystal_density_diffrn 1.452
_exptl_crystal_density_method 'not measured'
_exptl_crystal_description Needle
_exptl_crystal_F_000 1280
_exptl_crystal_size_max 0.33
_exptl_crystal_size_mid 0.26
_exptl_crystal_size_min 0.13
_refine_diff_density_max 0.298
_refine_diff_density_min -0.263
_refine_diff_density_rms 0.055
_refine_ls_extinction_method none
_refine_ls_goodness_of_fit_ref 1.132
_refine_ls_hydrogen_treatment constr
_refine_ls_matrix_type full
_refine_ls_number_parameters 201
_refine_ls_number_reflns 3418
_refine_ls_number_restraints 0
_refine_ls_restrained_S_all 1.132
_refine_ls_R_factor_all 0.0635
_refine_ls_R_factor_gt 0.0576
_refine_ls_shift/su_max 0.001
_refine_ls_shift/su_mean 0.000
_refine_ls_structure_factor_coef Fsqd
_refine_ls_weighting_details 'calc w=1/[\s^2^(Fo^2^)+(0.0566P)^2^+1.7419P] where P=(Fo^2^+2Fc^2^)/3'
_refine_ls_weighting_scheme calc
_refine_ls_wR_factor_gt 0.1336
_refine_ls_wR_factor_ref 0.1384
_reflns_number_gt 3136
_reflns_number_total 3418
_reflns_threshold_expression >2sigma(I)
_cod_data_source_file b917045f.txt
_cod_data_source_block 12
_cod_depositor_comments
;
The following automatic conversions were performed:
'_symmetry_cell_setting' value 'Orthorhombic' changed to 'orthorhombic'
according to '/home/saulius/struct/CIF-dictionaries/cif_core.dic'
dictionary named 'cif_core.dic' version 2.4.1 from 2010-06-29.

Automatic conversion script
Id: cif_fix_enum 1527 2010-12-29 10:47:43Z saulius 
;
_cod_database_code 7105125

loop_
_symmetry_equiv_pos_as_xyz
'x, y, z'
'-x+1/2, -y, z+1/2'
'-x, y+1/2, -z+1/2'
'x+1/2, -y+1/2, -z'
'-x, -y, -z'
'x-1/2, y, -z-1/2'
'x, -y-1/2, z-1/2'
'-x-1/2, y-1/2, z'

loop_
_atom_site_label
_atom_site_type_symbol
_atom_site_fract_x
_atom_site_fract_y
_atom_site_fract_z
_atom_site_U_iso_or_equiv
_atom_site_adp_type
_atom_site_occupancy
_atom_site_symmetry_multiplicity
_atom_site_calc_flag
_atom_site_refinement_flags
_atom_site_disorder_assembly
_atom_site_disorder_group
O3 O 0.45531(15) 0.16947(7) 0.71975(6) 0.0209(3) Uani 1 1 d . . .
O1 O 0.68167(15) 0.07056(7) 0.52423(6) 0.0200(3) Uani 1 1 d . . .
O4 O 0.93943(15) 0.12461(7) 0.59870(6) 0.0234(3) Uani 1 1 d . . .
O2 O 0.39002(16) -0.14099(7) 0.65179(7) 0.0252(3) Uani 1 1 d . . .
O5 O 1.03747(18) 0.00360(8) 0.59990(10) 0.0466(5) Uani 1 1 d . . .
C1 C 0.4550(2) -0.00631(9) 0.63019(8) 0.0181(3) Uani 1 1 d . . .
H1A H 0.3719 0.0101 0.6640 0.022 Uiso 1 1 calc R . .
H1B H 0.4054 0.0025 0.5858 0.022 Uiso 1 1 calc R . .
C2 C 0.6173(2) 0.04246(9) 0.63755(8) 0.0169(3) Uani 1 1 d . . .
C3 C 0.4942(2) -0.09148(9) 0.63888(8) 0.0195(3) Uani 1 1 d . . .
C4 C 0.6079(2) 0.13545(9) 0.55298(8) 0.0182(3) Uani 1 1 d . . .
C5 C 0.4552(2) 0.25392(9) 0.62124(9) 0.0212(3) Uani 1 1 d . . .
H5 H 0.4048 0.2958 0.6446 0.025 Uiso 1 1 calc R . .
C6 C 0.7614(2) -0.06875(10) 0.69336(9) 0.0245(4) Uani 1 1 d . . .
H6A H 0.8852 -0.0701 0.6888 0.029 Uiso 1 1 calc R . .
H6B H 0.7305 -0.0993 0.7331 0.029 Uiso 1 1 calc R . .
C7 C 0.5750(2) 0.12578(9) 0.62028(8) 0.0170(3) Uani 1 1 d . . .
C8 C 0.4945(2) 0.18484(9) 0.65467(8) 0.0180(3) Uani 1 1 d . . .
C9 C 0.9226(2) 0.04790(10) 0.59357(9) 0.0223(4) Uani 1 1 d . . .
C10 C 0.7394(2) 0.02294(9) 0.57931(8) 0.0181(3) Uani 1 1 d . . .
C11 C 0.4903(2) 0.26097(10) 0.55382(9) 0.0219(4) Uani 1 1 d . . .
H11 H 0.4607 0.3076 0.5316 0.026 Uiso 1 1 calc R . .
C12 C 0.7018(2) 0.01766(9) 0.70251(8) 0.0206(3) Uani 1 1 d . . .
H12A H 0.6214 0.0215 0.7398 0.025 Uiso 1 1 calc R . .
H12B H 0.7992 0.0516 0.7122 0.025 Uiso 1 1 calc R . .
C13 C 0.5676(2) 0.20170(10) 0.51774(8) 0.0218(3) Uani 1 1 d . . .
H13 H 0.5910 0.2066 0.4717 0.026 Uiso 1 1 calc R . .
C14 C 0.6791(2) -0.10561(10) 0.63087(9) 0.0216(3) Uani 1 1 d . . .
H14 H 0.7037 -0.1624 0.6285 0.026 Uiso 1 1 calc R . .
C15 C 1.1077(2) 0.15147(10) 0.61356(9) 0.0237(4) Uani 1 1 d . . .
H15A H 1.1481 0.1262 0.6541 0.036 Uiso 1 1 calc R . .
H15B H 1.1062 0.2078 0.6201 0.036 Uiso 1 1 calc R . .
H15C H 1.1826 0.1387 0.5766 0.036 Uiso 1 1 calc R . .
C16 C 0.7335(2) -0.06422(9) 0.56582(9) 0.0217(3) Uani 1 1 d . . .
H16A H 0.8456 -0.0829 0.5517 0.026 Uiso 1 1 calc R . .
H16B H 0.6521 -0.0755 0.5300 0.026 Uiso 1 1 calc R . .
C17 C 0.3696(2) 0.22964(10) 0.75546(9) 0.0242(4) Uani 1 1 d . . .
H17A H 0.4432 0.2749 0.7595 0.036 Uiso 1 1 calc R . .
H17B H 0.3396 0.2108 0.7998 0.036 Uiso 1 1 calc R . .
H17C H 0.2673 0.2443 0.7315 0.036 Uiso 1 1 calc R . .

loop_
_atom_site_aniso_label
_atom_site_aniso_U_11
_atom_site_aniso_U_22
_atom_site_aniso_U_33
_atom_site_aniso_U_23
_atom_site_aniso_U_13
_atom_site_aniso_U_12
O3 0.0230(6) 0.0193(6) 0.0203(6) -0.0018(4) 0.0037(5) 0.0026(4)
O1 0.0218(6) 0.0187(6) 0.0195(6) -0.0005(4) 0.0010(5) 0.0012(4)
O4 0.0168(6) 0.0195(6) 0.0338(7) -0.0004(5) -0.0032(5) -0.0027(4)
O2 0.0236(6) 0.0202(6) 0.0319(7) 0.0026(5) 0.0011(5) -0.0051(5)
O5 0.0186(7) 0.0227(7) 0.0984(14) -0.0035(8) -0.0074(8) 0.0025(5)
C1 0.0156(7) 0.0167(7) 0.0219(8) 0.0004(6) -0.0001(6) -0.0005(6)
C2 0.0156(7) 0.0150(7) 0.0200(7) -0.0008(6) -0.0009(6) 0.0007(5)
C3 0.0223(8) 0.0180(8) 0.0181(7) -0.0008(6) -0.0005(6) -0.0009(6)
C4 0.0150(7) 0.0178(7) 0.0219(8) -0.0016(6) -0.0005(6) -0.0010(6)
C5 0.0169(8) 0.0164(7) 0.0302(9) -0.0008(6) -0.0009(6) 0.0007(6)
C6 0.0238(9) 0.0189(8) 0.0307(9) 0.0001(7) -0.0062(7) 0.0025(6)
C7 0.0147(7) 0.0161(7) 0.0201(8) 0.0002(6) -0.0014(6) -0.0007(5)
C8 0.0146(7) 0.0180(7) 0.0214(8) -0.0004(6) -0.0008(6) -0.0020(6)
C9 0.0190(8) 0.0200(8) 0.0279(9) -0.0009(6) 0.0014(7) -0.0015(6)
C10 0.0164(8) 0.0168(8) 0.0213(7) 0.0001(6) -0.0012(6) -0.0005(6)
C11 0.0191(8) 0.0174(8) 0.0292(9) 0.0049(7) -0.0038(7) -0.0015(6)
C12 0.0227(8) 0.0184(8) 0.0207(8) -0.0002(6) -0.0044(6) 0.0009(6)
C13 0.0215(8) 0.0217(8) 0.0222(8) 0.0038(6) -0.0019(6) -0.0029(6)
C14 0.0211(8) 0.0160(7) 0.0279(8) -0.0003(6) -0.0016(7) 0.0003(6)
C15 0.0167(8) 0.0241(8) 0.0303(9) 0.0005(7) -0.0014(7) -0.0042(6)
C16 0.0219(8) 0.0169(8) 0.0263(8) -0.0027(6) 0.0032(7) -0.0001(6)
C17 0.0235(9) 0.0235(8) 0.0256(8) -0.0063(7) 0.0033(7) 0.0019(6)

loop_
_atom_type_symbol
_atom_type_description
_atom_type_scat_dispersion_real
_atom_type_scat_dispersion_imag
_atom_type_scat_source
C C 0.0033 0.0016 'International Tables Vol C Tables 4.2.6.8 and 6.1.1.4'
H H 0.0000 0.0000 'International Tables Vol C Tables 4.2.6.8 and 6.1.1.4'
O O 0.0106 0.0060 'International Tables Vol C Tables 4.2.6.8 and 6.1.1.4'

loop_
_geom_angle_atom_site_label_1
_geom_angle_atom_site_label_2
_geom_angle_atom_site_label_3
_geom_angle
_geom_angle_site_symmetry_1
_geom_angle_site_symmetry_3
_geom_angle_publ_flag
C8 O3 C17 116.57(13) . . ?
C4 O1 C10 105.61(12) . . ?
C9 O4 C15 115.22(13) . . ?
C3 C1 C2 110.12(13) . . ?
C3 C1 H1A 109.6 . . ?
C2 C1 H1A 109.6 . . ?
C3 C1 H1B 109.6 . . ?
C2 C1 H1B 109.6 . . ?
H1A C1 H1B 108.2 . . ?
C7 C2 C12 123.92(13) . . ?
C7 C2 C1 107.88(13) . . ?
C12 C2 C1 107.24(13) . . ?
C7 C2 C10 99.77(12) . . ?
C12 C2 C10 108.03(13) . . ?
C1 C2 C10 109.27(13) . . ?
O2 C3 C14 125.22(16) . . ?
O2 C3 C1 124.40(15) . . ?
C14 C3 C1 110.36(14) . . ?
C13 C4 O1 123.27(15) . . ?
C13 C4 C7 123.78(15) . . ?
O1 C4 C7 112.92(14) . . ?
C11 C5 C8 119.87(15) . . ?
C11 C5 H5 120.1 . . ?
C8 C5 H5 120.1 . . ?
C14 C6 C12 110.79(14) . . ?
C14 C6 H6A 109.5 . . ?
C12 C6 H6A 109.5 . . ?
C14 C6 H6B 109.5 . . ?
C12 C6 H6B 109.5 . . ?
H6A C6 H6B 108.1 . . ?
C8 C7 C4 119.06(15) . . ?
C8 C7 C2 133.05(15) . . ?
C4 C7 C2 107.20(13) . . ?
O3 C8 C7 116.10(14) . . ?
O3 C8 C5 124.85(15) . . ?
C7 C8 C5 119.03(15) . . ?
O5 C9 O4 123.19(16) . . ?
O5 C9 C10 124.17(16) . . ?
O4 C9 C10 112.64(14) . . ?
O1 C10 C16 114.17(13) . . ?
O1 C10 C9 106.38(13) . . ?
C16 C10 C9 109.60(13) . . ?
O1 C10 C2 104.84(12) . . ?
C16 C10 C2 109.09(13) . . ?
C9 C10 C2 112.75(13) . . ?
C5 C11 C13 122.17(15) . . ?
C5 C11 H11 118.9 . . ?
C13 C11 H11 118.9 . . ?
C2 C12 C6 107.22(13) . . ?
C2 C12 H12A 110.3 . . ?
C6 C12 H12A 110.3 . . ?
C2 C12 H12B 110.3 . . ?
C6 C12 H12B 110.3 . . ?
H12A C12 H12B 108.5 . . ?
C4 C13 C11 116.04(15) . . ?
C4 C13 H13 122.0 . . ?
C11 C13 H13 122.0 . . ?
C3 C14 C16 106.81(14) . . ?
C3 C14 C6 105.03(14) . . ?
C16 C14 C6 112.24(14) . . ?
C3 C14 H14 110.8 . . ?
C16 C14 H14 110.8 . . ?
C6 C14 H14 110.8 . . ?
O4 C15 H15A 109.5 . . ?
O4 C15 H15B 109.5 . . ?
H15A C15 H15B 109.5 . . ?
O4 C15 H15C 109.5 . . ?
H15A C15 H15C 109.5 . . ?
H15B C15 H15C 109.5 . . ?
C10 C16 C14 108.05(13) . . ?
C10 C16 H16A 110.1 . . ?
C14 C16 H16A 110.1 . . ?
C10 C16 H16B 110.1 . . ?
C14 C16 H16B 110.1 . . ?
H16A C16 H16B 108.4 . . ?
O3 C17 H17A 109.5 . . ?
O3 C17 H17B 109.5 . . ?
H17A C17 H17B 109.5 . . ?
O3 C17 H17C 109.5 . . ?
H17A C17 H17C 109.5 . . ?
H17B C17 H17C 109.5 . . ?

loop_
_geom_bond_atom_site_label_1
_geom_bond_atom_site_label_2
_geom_bond_distance
_geom_bond_site_symmetry_2
_geom_bond_publ_flag
O3 C8 1.374(2) . ?
O3 C17 1.4354(19) . ?
O1 C4 1.3900(19) . ?
O1 C10 1.4553(19) . ?
O4 C9 1.333(2) . ?
O4 C15 1.448(2) . ?
O2 C3 1.218(2) . ?
O5 C9 1.198(2) . ?
C1 C3 1.511(2) . ?
C1 C2 1.549(2) . ?
C1 H1A 0.9900 . ?
C1 H1B 0.9900 . ?
C2 C7 1.516(2) . ?
C2 C12 1.533(2) . ?
C2 C10 1.560(2) . ?
C3 C14 1.501(2) . ?
C4 C13 1.383(2) . ?
C4 C7 1.392(2) . ?
C5 C11 1.393(2) . ?
C5 C8 1.404(2) . ?
C5 H5 0.9500 . ?
C6 C14 1.555(2) . ?
C6 C12 1.574(2) . ?
C6 H6A 0.9900 . ?
C6 H6B 0.9900 . ?
C7 C8 1.389(2) . ?
C9 C10 1.548(2) . ?
C10 C16 1.528(2) . ?
C11 C13 1.397(2) . ?
C11 H11 0.9500 . ?
C12 H12A 0.9900 . ?
C12 H12B 0.9900 . ?
C13 H13 0.9500 . ?
C14 C16 1.554(2) . ?
C14 H14 1.0000 . ?
C15 H15A 0.9800 . ?
C15 H15B 0.9800 . ?
C15 H15C 0.9800 . ?
C16 H16A 0.9900 . ?
C16 H16B 0.9900 . ?
C17 H17A 0.9800 . ?
C17 H17B 0.9800 . ?
C17 H17C 0.9800 . ?
